data_4003556
loop_
_publ_author_name
'Febriansyah, Benny'
'Neo, Chong Shern Daniel'
'Giovanni, David'
'Srivastava, Shivani'
'Lekina, Yulia'
'Koh, Teck Ming'
'Li, Yongxin'
'Shen, Ze Xiang'
'Asta, Mark'
'Sum, Tze Chien'
'Mathews, Nripan'
'England, Jason'

_publ_section_title
;
 Targeted Synthesis of Trimeric Organic--Bromoplumbate Hybrids That
 Display Intrinsic, Highly Stokes-Shifted, Broadband Emission
;
_journal_name_full 'Chemistry of Materials'
_journal_paper_doi 10.1021/acs.chemmater.9b03925
_journal_year 2020
_chemical_formula_sum 'C20 H32 Br5 N2 Pb1.5'
_chemical_formula_weight 1010.81
_space_group_crystal_system triclinic
_space_group_IT_number 2
_space_group_name_Hall '-P 1'
_space_group_name_H-M_alt 'P -1'
_atom_sites_solution_hydrogens geom
_atom_sites_solution_primary dual
_cell_angle_alpha 114.818(2)
_cell_angle_beta 91.946(2)
_cell_angle_gamma 96.673(2)
_cell_formula_units_Z 2
_cell_length_a 10.9668(5)
_cell_length_b 11.9630(5)
_cell_length_c 12.1132(6)
_cell_measurement_reflns_used 3914
_cell_measurement_temperature 100.(2)
_cell_measurement_theta_max 31.2781
_cell_measurement_theta_min 2.4688
_cell_volume 1426.61(12)
_computing_cell_refinement 'SAINT V8.38A (Bruker AXS Inc., 2017)'
_computing_data_collection 'APEX3 (Bruker AXS Inc., 2018)'
_computing_data_reduction 'SAINT V8.38A (Bruker AXS Inc., 2017)'
_computing_molecular_graphics 'XP (Bruker AXS Inc., 2018)'
_computing_publication_material 'APEX3 (Bruker AXS Inc., 2018)'
_computing_structure_refinement 'SHELXL-2017/1 (Sheldrick, 2017)'
_computing_structure_solution 'XT, VERSION 2014/5'
_diffrn_ambient_temperature 100.(2)
_diffrn_detector_area_resol_mean 7.4074
_diffrn_measured_fraction_theta_full 0.994
_diffrn_measured_fraction_theta_max 0.994
_diffrn_measurement_device_type 'Photon II CPADs detector'
_diffrn_measurement_method 'phi and omega scans'
_diffrn_radiation_monochromator 'Multilayer Mirror'
_diffrn_radiation_type MoK\a
_diffrn_radiation_wavelength 0.71073
_diffrn_reflns_av_R_equivalents 0.0854
_diffrn_reflns_av_unetI/netI 0.0972
_diffrn_reflns_limit_h_max 14
_diffrn_reflns_limit_h_min -14
_diffrn_reflns_limit_k_max 15
_diffrn_reflns_limit_k_min -16
_diffrn_reflns_limit_l_max 16
_diffrn_reflns_limit_l_min -16
_diffrn_reflns_number 24979
_diffrn_reflns_theta_full 29.00
_diffrn_reflns_theta_max 29.00
_diffrn_reflns_theta_min 2.47
_diffrn_source 'Incoatec microfocus source'
_diffrn_source_type 'Bruker D8 Quest'
_exptl_absorpt_coefficient_mu 15.861
_exptl_absorpt_correction_T_max 0.74
_exptl_absorpt_correction_T_min 0.28
_exptl_absorpt_correction_type multi-scan
_exptl_absorpt_process_details
;
SADABS-2016/2 - Bruker AXS area detector scaling and absorption correction
;
_exptl_crystal_colour colourless
_exptl_crystal_density_diffrn 2.353
_exptl_crystal_density_method 'not measured'
_exptl_crystal_description needle
_exptl_crystal_F_000 928
_exptl_crystal_size_max 0.120
_exptl_crystal_size_mid 0.040
_exptl_crystal_size_min 0.020
_refine_diff_density_max 1.587
_refine_diff_density_min -1.358
_refine_ls_extinction_method none
_refine_ls_goodness_of_fit_ref 1.008
_refine_ls_hydrogen_treatment constr
_refine_ls_matrix_type full
_refine_ls_number_parameters 261
_refine_ls_number_reflns 7552
_refine_ls_number_restraints 0
_refine_ls_restrained_S_all 1.008
_refine_ls_R_factor_all 0.0857
_refine_ls_R_factor_gt 0.0462
_refine_ls_shift/su_max 0.001
_refine_ls_shift/su_mean 0.000
_refine_ls_structure_factor_coef Fsqd
_refine_ls_weighting_details 'w=1/[\s^2^(Fo^2^)] where P=(Fo^2^+2Fc^2^)/3'
_refine_ls_weighting_scheme calc
_refine_ls_wR_factor_gt 0.0612
_refine_ls_wR_factor_ref 0.0727
_reflns_number_gt 5173
_reflns_number_total 7552
_reflns_threshold_expression 'I > 2\s(I)'
_cod_data_source_file cm9b03925_si_002.cif
_cod_data_source_block 5[PbBr3]
_cod_depositor_comments
;
The following automatic conversions were performed:

data item '_exptl_absorpt_correction_type' value 'Multi-Scan' was
changed to 'multi-scan' in accordance with the
/home/data/users/saulius/crontab/automatic-downloads/rss-feeds/ACS/lib/dictionaries/cif_core.dic
dictionary named 'cif_core.dic' version 2.4.2 last updated on
2011-04-26.

Automatic conversion script
Id: cif_fix_values 7556 2019-12-06 15:28:31Z antanas 
;
_cod_original_formula_sum 'C20 H32 Br5 N2 Pb1.50'
_cod_database_code 4003556

loop_
_space_group_symop_operation_xyz
'x, y, z'
'-x, -y, -z'

loop_
_atom_site_type_symbol
_atom_site_label
_atom_site_fract_x
_atom_site_fract_y
_atom_site_fract_z
_atom_site_U_iso_or_equiv
_atom_site_adp_type
_atom_site_calc_flag
_atom_site_refinement_flags_adp
_atom_site_refinement_flags_occupancy
_atom_site_refinement_flags_posn
_atom_site_occupancy
_atom_site_disorder_assembly
_atom_site_disorder_group
Br Br1 1.09610(7) 0.08888(7) 0.68562(7) 0.02317(18) Uani d . . . 1 . .
Br Br2 0.74663(7) 0.12794(8) 0.63324(7) 0.02409(18) Uani d . . . 1 . .
Br Br3 0.78766(7) 0.29370(7) 0.41177(7) 0.02211(17) Uani d . . . 1 . .
Br Br4 0.84541(7) 0.70580(8) 0.61398(7) 0.0296(2) Uani d . . . 1 . .
Br Br5 0.97425(7) 0.55840(7) 0.28045(7) 0.02439(18) Uani d . . . 1 . .
C C1 0.5490(7) 0.3555(8) 0.6121(7) 0.0244(18) Uani d . . . 1 . .
H H1 0.612379 0.30463 0.587216 0.029 Uiso calc U . R 1 . .
C C2 0.5719(7) 0.4765(8) 0.6317(7) 0.030(2) Uani d . . . 1 . .
H H2 0.651047 0.510929 0.621897 0.036 Uiso calc U . R 1 . .
C C3 0.4789(8) 0.5486(8) 0.6659(7) 0.033(2) Uani d . . . 1 . .
H H3 0.49322 0.633147 0.6785 0.04 Uiso calc U . R 1 . .
C C4 0.3653(8) 0.4988(8) 0.6821(7) 0.030(2) Uani d . . . 1 . .
H H4 0.300885 0.548402 0.706676 0.036 Uiso calc U . R 1 . .
C C5 0.3464(7) 0.3754(8) 0.6618(7) 0.0271(19) Uani d . . . 1 . .
H H5 0.268283 0.339471 0.672398 0.033 Uiso calc U . R 1 . .
C C6 0.4166(7) 0.1750(7) 0.6119(7) 0.0267(19) Uani d . . . 1 . .
H H6A 0.473182 0.126642 0.554356 0.032 Uiso calc U . R 1 . .
H H6B 0.330949 0.13715 0.576964 0.032 Uiso calc U . R 1 . .
C C7 0.4390(7) 0.1699(7) 0.7325(7) 0.0204(17) Uani d . . . 1 . .
H H7A 0.37298 0.205261 0.784702 0.024 Uiso calc U . R 1 . .
H H7B 0.518519 0.221494 0.774242 0.024 Uiso calc U . R 1 . .
C C8 0.4419(7) 0.0368(7) 0.7172(7) 0.0251(18) Uani d . . . 1 . .
H H8A 0.359385 -0.012353 0.683679 0.03 Uiso calc U . R 1 . .
H H8B 0.501361 -0.001588 0.657707 0.03 Uiso calc U . R 1 . .
C C9 0.4781(7) 0.0311(8) 0.8369(7) 0.030(2) Uani d . . . 1 . .
H H9A 0.415194 0.063746 0.894382 0.036 Uiso calc U . R 1 . .
H H9B 0.557696 0.085234 0.873521 0.036 Uiso calc U . R 1 . .
C C10 0.4902(8) -0.1020(7) 0.8202(8) 0.034(2) Uani d . . . 1 . .
H H10A 0.410662 -0.155347 0.787219 0.051 Uiso calc U . R 1 . .
H H10B 0.515296 -0.100513 0.899266 0.051 Uiso calc U . R 1 . .
H H10C 0.552401 -0.134931 0.763349 0.051 Uiso calc U . R 1 . .
C C11 0.8451(7) 0.0662(8) 0.8942(7) 0.0283(19) Uani d . . . 1 . .
H H11 0.831626 0.058577 0.813271 0.034 Uiso calc U . R 1 . .
C C12 0.8250(7) -0.0379(7) 0.9160(7) 0.0256(18) Uani d . . . 1 . .
H H12 0.799153 -0.117525 0.850712 0.031 Uiso calc U . R 1 . .
C C13 0.8428(7) -0.0252(8) 1.0340(8) 0.031(2) Uani d . . . 1 . .
H H13 0.826858 -0.095868 1.050995 0.037 Uiso calc U . R 1 . .
C C14 0.8840(7) 0.0907(8) 1.1276(7) 0.0258(18) Uani d . . . 1 . .
H H14 0.899678 0.100154 1.20893 0.031 Uiso calc U . R 1 . .
C C15 0.9018(7) 0.1913(8) 1.1011(7) 0.0275(19) Uani d . . . 1 . .
H H15 0.927473 0.271664 1.165248 0.033 Uiso calc U . R 1 . .
C C16 0.8984(7) 0.2926(7) 0.9629(7) 0.0238(18) Uani d . . . 1 . .
H H16A 0.923521 0.271357 0.879531 0.029 Uiso calc U . R 1 . .
H H16B 0.963456 0.355871 1.021974 0.029 Uiso calc U . R 1 . .
C C17 0.7776(7) 0.3447(7) 0.9757(7) 0.0245(18) Uani d . . . 1 . .
H H17A 0.750086 0.360822 1.057367 0.029 Uiso calc U . R 1 . .
H H17B 0.713835 0.282833 0.913488 0.029 Uiso calc U . R 1 . .
C C18 0.7916(7) 0.4648(7) 0.9598(7) 0.0275(19) Uani d . . . 1 . .
H H18A 0.852201 0.527494 1.025083 0.033 Uiso calc U . R 1 . .
H H18B 0.825056 0.449151 0.880487 0.033 Uiso calc U . R 1 . .
C C19 0.6717(7) 0.5178(8) 0.9637(7) 0.030(2) Uani d . . . 1 . .
H H19A 0.634338 0.527563 1.039881 0.036 Uiso calc U . R 1 . .
H H19B 0.613276 0.459 0.893815 0.036 Uiso calc U . R 1 . .
C C20 0.6935(9) 0.6441(8) 0.9582(8) 0.039(2) Uani d . . . 1 . .
H H20A 0.753094 0.70162 1.025963 0.058 Uiso calc U . R 1 . .
H H20B 0.615418 0.677847 0.964493 0.058 Uiso calc U . R 1 . .
H H20C 0.725779 0.633583 0.880483 0.058 Uiso calc U . R 1 . .
N N1 0.4370(6) 0.3065(6) 0.6275(5) 0.0212(14) Uani d . . . 1 . .
N N2 0.8839(6) 0.1788(6) 0.9862(6) 0.0229(15) Uani d . . . 1 . .
Pb Pb1 0.95381(3) 0.17674(3) 0.52492(3) 0.01946(8) Uani d . . . 1 . .
Pb Pb2 1.0 0.5 0.5 0.02135(10) Uani d . P S 1 . .

loop_
_atom_site_aniso_label
_atom_site_aniso_U_11
_atom_site_aniso_U_22
_atom_site_aniso_U_33
_atom_site_aniso_U_12
_atom_site_aniso_U_13
_atom_site_aniso_U_23
Br1 0.0234(4) 0.0234(4) 0.0229(4) 0.0042(3) 0.0003(3) 0.0100(4)
Br2 0.0217(4) 0.0286(5) 0.0248(4) 0.0032(3) 0.0037(3) 0.0140(4)
Br3 0.0206(4) 0.0230(4) 0.0237(4) 0.0023(3) 0.0010(3) 0.0113(4)
Br4 0.0301(5) 0.0264(5) 0.0265(5) 0.0020(4) 0.0080(4) 0.0057(4)
Br5 0.0284(4) 0.0227(4) 0.0201(4) 0.0017(3) 0.0032(3) 0.0078(4)
C1 0.019(4) 0.031(5) 0.028(5) 0.006(3) 0.003(3) 0.016(4)
C2 0.025(5) 0.030(5) 0.032(5) -0.003(4) 0.001(4) 0.013(4)
C3 0.050(6) 0.025(5) 0.026(5) 0.002(4) -0.001(4) 0.013(4)
C4 0.033(5) 0.026(5) 0.026(5) 0.013(4) 0.002(4) 0.005(4)
C5 0.022(4) 0.039(5) 0.022(5) 0.007(4) 0.000(3) 0.014(4)
C6 0.031(5) 0.026(5) 0.019(4) 0.001(4) 0.000(3) 0.006(4)
C7 0.019(4) 0.015(4) 0.031(5) 0.006(3) 0.008(3) 0.013(4)
C8 0.023(4) 0.024(5) 0.028(5) 0.001(3) 0.000(3) 0.013(4)
C9 0.029(5) 0.028(5) 0.033(5) 0.001(4) -0.002(4) 0.015(4)
C10 0.036(5) 0.026(5) 0.041(6) -0.006(4) -0.013(4) 0.018(5)
C11 0.032(5) 0.029(5) 0.019(4) 0.004(4) -0.002(4) 0.006(4)
C12 0.030(5) 0.013(4) 0.023(5) 0.003(3) -0.006(4) -0.002(4)
C13 0.028(5) 0.031(5) 0.035(5) 0.006(4) 0.009(4) 0.014(5)
C14 0.033(5) 0.026(5) 0.018(4) 0.007(4) 0.007(3) 0.008(4)
C15 0.037(5) 0.025(5) 0.019(4) 0.008(4) 0.002(4) 0.006(4)
C16 0.028(4) 0.023(5) 0.021(4) 0.002(3) 0.003(3) 0.010(4)
C17 0.030(5) 0.027(5) 0.015(4) -0.001(4) -0.001(3) 0.010(4)
C18 0.028(5) 0.025(5) 0.029(5) 0.001(4) 0.004(4) 0.012(4)
C19 0.029(5) 0.030(5) 0.024(5) 0.009(4) 0.001(4) 0.004(4)
C20 0.061(7) 0.025(5) 0.034(6) 0.015(5) 0.006(5) 0.014(5)
N1 0.023(4) 0.021(4) 0.021(4) 0.004(3) 0.001(3) 0.010(3)
N2 0.026(4) 0.020(4) 0.022(4) 0.006(3) 0.003(3) 0.008(3)
Pb1 0.02035(16) 0.01847(16) 0.01991(17) 0.00227(11) 0.00219(12) 0.00863(13)
Pb2 0.0250(2) 0.0183(2) 0.0199(2) 0.00089(17) 0.00300(18) 0.0079(2)

loop_
_atom_type_symbol
_atom_type_description
_atom_type_scat_dispersion_real
_atom_type_scat_dispersion_imag
_atom_type_scat_source
C C 0.0033 0.0016 'International Tables Vol C Tables 4.2.6.8 and 6.1.1.4'
H H 0.0000 0.0000 'International Tables Vol C Tables 4.2.6.8 and 6.1.1.4'
Br Br -0.2901 2.4595 'International Tables Vol C Tables 4.2.6.8 and 6.1.1.4'
Pb Pb -3.3944 10.1111 'International Tables Vol C Tables 4.2.6.8 and 6.1.1.4'
N N 0.0061 0.0033 'International Tables Vol C Tables 4.2.6.8 and 6.1.1.4'

loop_
_geom_angle_atom_site_label_1
_geom_angle_atom_site_label_2
_geom_angle_atom_site_label_3
_geom_angle_site_symmetry_1
_geom_angle_site_symmetry_3
_geom_angle
_geom_angle_publ_flag
Pb1 Br1 Pb1 . 2_756 88.01(2) ?
Pb2 Br3 Pb1 . . 82.746(19) ?
Pb2 Br5 Pb1 . 2_766 81.89(2) ?
N1 C1 C2 . . 120.7(8) ?
N1 C1 H1 . . 119.7 ?
C2 C1 H1 . . 119.7 ?
C1 C2 C3 . . 119.1(8) ?
C1 C2 H2 . . 120.5 ?
C3 C2 H2 . . 120.5 ?
C4 C3 C2 . . 120.2(8) ?
C4 C3 H3 . . 119.9 ?
C2 C3 H3 . . 119.9 ?
C3 C4 C5 . . 118.8(8) ?
C3 C4 H4 . . 120.6 ?
C5 C4 H4 . . 120.6 ?
N1 C5 C4 . . 120.3(8) ?
N1 C5 H5 . . 119.9 ?
C4 C5 H5 . . 119.9 ?
N1 C6 C7 . . 110.4(6) ?
N1 C6 H6A . . 109.6 ?
C7 C6 H6A . . 109.6 ?
N1 C6 H6B . . 109.6 ?
C7 C6 H6B . . 109.6 ?
H6A C6 H6B . . 108.1 ?
C6 C7 C8 . . 111.8(6) ?
C6 C7 H7A . . 109.3 ?
C8 C7 H7A . . 109.3 ?
C6 C7 H7B . . 109.3 ?
C8 C7 H7B . . 109.3 ?
H7A C7 H7B . . 107.9 ?
C9 C8 C7 . . 112.5(7) ?
C9 C8 H8A . . 109.1 ?
C7 C8 H8A . . 109.1 ?
C9 C8 H8B . . 109.1 ?
C7 C8 H8B . . 109.1 ?
H8A C8 H8B . . 107.8 ?
C8 C9 C10 . . 112.6(7) ?
C8 C9 H9A . . 109.1 ?
C10 C9 H9A . . 109.1 ?
C8 C9 H9B . . 109.1 ?
C10 C9 H9B . . 109.1 ?
H9A C9 H9B . . 107.8 ?
C9 C10 H10A . . 109.5 ?
C9 C10 H10B . . 109.5 ?
H10A C10 H10B . . 109.5 ?
C9 C10 H10C . . 109.5 ?
H10A C10 H10C . . 109.5 ?
H10B C10 H10C . . 109.5 ?
N2 C11 C12 . . 120.7(7) ?
N2 C11 H11 . . 119.7 ?
C12 C11 H11 . . 119.7 ?
C11 C12 C13 . . 119.0(8) ?
C11 C12 H12 . . 120.5 ?
C13 C12 H12 . . 120.5 ?
C12 C13 C14 . . 119.9(8) ?
C12 C13 H13 . . 120.1 ?
C14 C13 H13 . . 120.1 ?
C15 C14 C13 . . 118.8(8) ?
C15 C14 H14 . . 120.6 ?
C13 C14 H14 . . 120.6 ?
N2 C15 C14 . . 121.3(8) ?
N2 C15 H15 . . 119.4 ?
C14 C15 H15 . . 119.4 ?
N2 C16 C17 . . 109.7(6) ?
N2 C16 H16A . . 109.7 ?
C17 C16 H16A . . 109.7 ?
N2 C16 H16B . . 109.7 ?
C17 C16 H16B . . 109.7 ?
H16A C16 H16B . . 108.2 ?
C16 C17 C18 . . 110.9(6) ?
C16 C17 H17A . . 109.5 ?
C18 C17 H17A . . 109.5 ?
C16 C17 H17B . . 109.5 ?
C18 C17 H17B . . 109.5 ?
H17A C17 H17B . . 108.1 ?
C19 C18 C17 . . 113.5(7) ?
C19 C18 H18A . . 108.9 ?
C17 C18 H18A . . 108.9 ?
C19 C18 H18B . . 108.9 ?
C17 C18 H18B . . 108.9 ?
H18A C18 H18B . . 107.7 ?
C18 C19 C20 . . 111.1(7) ?
C18 C19 H19A . . 109.4 ?
C20 C19 H19A . . 109.4 ?
C18 C19 H19B . . 109.4 ?
C20 C19 H19B . . 109.4 ?
H19A C19 H19B . . 108.0 ?
C19 C20 H20A . . 109.5 ?
C19 C20 H20B . . 109.5 ?
H20A C20 H20B . . 109.5 ?
C19 C20 H20C . . 109.5 ?
H20A C20 H20C . . 109.5 ?
H20B C20 H20C . . 109.5 ?
C5 N1 C1 . . 121.0(7) ?
C5 N1 C6 . . 119.5(7) ?
C1 N1 C6 . . 119.5(7) ?
C15 N2 C11 . . 120.4(7) ?
C15 N2 C16 . . 119.1(7) ?
C11 N2 C16 . . 120.4(6) ?
Br2 Pb1 Br3 . . 85.66(2) ?
Br2 Pb1 Br1 . . 86.02(2) ?
Br3 Pb1 Br1 . . 168.27(2) ?
Br2 Pb1 Br5 . 2_766 94.60(2) ?
Br3 Pb1 Br5 . 2_766 84.22(2) ?
Br1 Pb1 Br5 . 2_766 88.22(2) ?
Br2 Pb1 Br1 . 2_756 91.14(2) ?
Br3 Pb1 Br1 . 2_756 96.42(2) ?
Br1 Pb1 Br1 . 2_756 91.99(2) ?
Br5 Pb1 Br1 2_766 2_756 174.26(2) ?
Br3 Pb2 Br3 . 2_766 180.0 ?
Br3 Pb2 Br4 . 2_766 84.65(2) ?
Br3 Pb2 Br4 2_766 2_766 95.35(2) ?
Br3 Pb2 Br4 . . 95.35(2) ?
Br3 Pb2 Br4 2_766 . 84.65(2) ?
Br4 Pb2 Br4 2_766 . 180.0 ?
Br3 Pb2 Br5 . 2_766 85.08(2) ?
Br3 Pb2 Br5 2_766 2_766 94.92(2) ?
Br4 Pb2 Br5 2_766 2_766 84.05(2) ?
Br4 Pb2 Br5 . 2_766 95.95(2) ?
Br3 Pb2 Br5 . . 94.92(2) ?
Br3 Pb2 Br5 2_766 . 85.08(2) ?
Br4 Pb2 Br5 2_766 . 95.95(2) ?
Br4 Pb2 Br5 . . 84.05(2) ?
Br5 Pb2 Br5 2_766 . 180.0 ?

loop_
_geom_bond_atom_site_label_1
_geom_bond_atom_site_label_2
_geom_bond_site_symmetry_2
_geom_bond_distance
_geom_bond_publ_flag
Br1 Pb1 . 3.0367(8) ?
Br1 Pb1 2_756 3.0982(9) ?
Br2 Pb1 . 2.7861(8) ?
Br3 Pb2 . 2.9895(8) ?
Br3 Pb1 . 3.0314(8) ?
Br4 Pb2 . 3.0195(8) ?
Br5 Pb2 . 3.0323(8) ?
Br5 Pb1 2_766 3.0401(9) ?
C1 N1 . 1.353(9) ?
C1 C2 . 1.355(11) ?
C1 H1 . 0.95 ?
C2 C3 . 1.375(11) ?
C2 H2 . 0.95 ?
C3 C4 . 1.374(11) ?
C3 H3 . 0.95 ?
C4 C5 . 1.380(11) ?
C4 H4 . 0.95 ?
C5 N1 . 1.331(9) ?
C5 H5 . 0.95 ?
C6 N1 . 1.492(9) ?
C6 C7 . 1.501(9) ?
C6 H6A . 0.99 ?
C6 H6B . 0.99 ?
C7 C8 . 1.528(10) ?
C7 H7A . 0.99 ?
C7 H7B . 0.99 ?
C8 C9 . 1.521(10) ?
C8 H8A . 0.99 ?
C8 H8B . 0.99 ?
C9 C10 . 1.541(10) ?
C9 H9A . 0.99 ?
C9 H9B . 0.99 ?
C10 H10A . 0.98 ?
C10 H10B . 0.98 ?
C10 H10C . 0.98 ?
C11 N2 . 1.347(10) ?
C11 C12 . 1.374(11) ?
C11 H11 . 0.95 ?
C12 C13 . 1.376(10) ?
C12 H12 . 0.95 ?
C13 C14 . 1.383(11) ?
C13 H13 . 0.95 ?
C14 C15 . 1.365(11) ?
C14 H14 . 0.95 ?
C15 N2 . 1.342(9) ?
C15 H15 . 0.95 ?
C16 N2 . 1.493(9) ?
C16 C17 . 1.514(10) ?
C16 H16A . 0.99 ?
C16 H16B . 0.99 ?
C17 C18 . 1.520(10) ?
C17 H17A . 0.99 ?
C17 H17B . 0.99 ?
C18 C19 . 1.518(10) ?
C18 H18A . 0.99 ?
C18 H18B . 0.99 ?
C19 C20 . 1.532(11) ?
C19 H19A . 0.99 ?
C19 H19B . 0.99 ?
C20 H20A . 0.98 ?
C20 H20B . 0.98 ?
C20 H20C . 0.98 ?
